data_2240544
loop_
_publ_author_name
'Mangwala Kimpende, Peter'
'Nguyen, Ngoc Thanh'
'Nguyen, Minh Thao'
'Vu, Quoc Trung'
'Van Meervelt, Luc'

_publ_section_title
;
 Crystal structure of
 (2<i>E</i>)-1-(4-hydroxy-1-methyl-2-oxo-1,2-dihydroquinolin-3-yl)-3-(4-hydroxy-3-methoxyphenyl)prop-2-en-1-one
;
_journal_coeditor_code RZ5152
_journal_issue 4
_journal_name_full 'Acta Crystallographica Section E'
_journal_page_first 424
_journal_page_last 426
_journal_paper_doi 10.1107/S2056989015005630
_journal_volume 71
_journal_year 2015
_chemical_formula_moiety 'C20 H17 N O5'
_chemical_formula_sum 'C20 H17 N O5'
_chemical_formula_weight 351.35
_chemical_name_systematic
(2<i>E</i>)-1-(4-Hydroxy-1-methyl-2-oxo-1,2-dihydroquinolin-3-yl)-3-(4-hydroxy-3-methoxyphenyl)prop-2-en-1-one
_space_group_crystal_system monoclinic
_space_group_IT_number 14
_space_group_name_Hall '-P 2yn'
_space_group_name_H-M_alt 'P 1 21/n 1'
_symmetry_space_group_name_Hall '-P 2yn'
_symmetry_space_group_name_H-M 'P 1 21/n 1'
_atom_sites_solution_hydrogens geom
_atom_sites_solution_primary direct
_atom_sites_solution_secondary difmap
_audit_creation_method
;
Olex2 1.2
(compiled 2014.05.21 svn.r2940 for OlexSys, GUI svn.r4846)
;
_cell_angle_alpha 90.00
_cell_angle_beta 95.413(3)
_cell_angle_gamma 90.00
_cell_formula_units_Z 4
_cell_length_a 8.3634(8)
_cell_length_b 22.664(2)
_cell_length_c 8.8079(9)
_cell_measurement_temperature 100(2)
_cell_volume 1662.1(3)
_computing_cell_refinement
;
SAINT (Bruker, 2003)
;
_computing_data_collection
;
SMART (Bruker, 2003)
;
_computing_data_reduction
;
SAINT (Bruker, 2003)
;
_computing_molecular_graphics
;
OLEX2 (Dolomanov <i>et al.</i>,  2009)
;
_computing_publication_material
;
OLEX2 (Dolomanov <i>et al.</i>,  2009)
;
_computing_structure_refinement
;
SHELXL97 (Sheldrick, 2008)
;
_computing_structure_solution
;
SHELXS97 (Sheldrick, 2008)
;
_diffrn_ambient_temperature 100(2)
_diffrn_measured_fraction_theta_full 0.983
_diffrn_measured_fraction_theta_max 0.983
_diffrn_measurement_device_type 'Bruker SMART 6000'
_diffrn_measurement_method 'w\ and \f scans'
_diffrn_radiation_monochromator 'crossed G\obel mirrors'
_diffrn_radiation_type CuK\a
_diffrn_radiation_wavelength 1.54178
_diffrn_reflns_av_R_equivalents 0.0857
_diffrn_reflns_limit_h_max 9
_diffrn_reflns_limit_h_min -9
_diffrn_reflns_limit_k_max 26
_diffrn_reflns_limit_k_min -26
_diffrn_reflns_limit_l_max 10
_diffrn_reflns_limit_l_min -10
_diffrn_reflns_number 15707
_diffrn_reflns_theta_full 66.57
_diffrn_reflns_theta_max 66.57
_diffrn_reflns_theta_min 3.90
_exptl_absorpt_coefficient_mu 0.843
_exptl_absorpt_correction_T_max 0.9671
_exptl_absorpt_correction_T_min 0.6406
_exptl_absorpt_correction_type multi-scan
_exptl_absorpt_process_details
;
(SADABS; Bruker, 2003)
;
_exptl_crystal_colour yellow
_exptl_crystal_density_diffrn 1.404
_exptl_crystal_density_method 'not measured'
_exptl_crystal_description block
_exptl_crystal_F_000 736
_exptl_crystal_size_max 0.58
_exptl_crystal_size_mid 0.22
_exptl_crystal_size_min 0.04
_refine_diff_density_max 0.227
_refine_diff_density_min -0.187
_refine_ls_extinction_method none
_refine_ls_goodness_of_fit_ref 1.015
_refine_ls_hydrogen_treatment constr
_refine_ls_matrix_type full
_refine_ls_number_parameters 239
_refine_ls_number_reflns 2881
_refine_ls_number_restraints 0
_refine_ls_restrained_S_all 1.015
_refine_ls_R_factor_all 0.0885
_refine_ls_R_factor_gt 0.0555
_refine_ls_shift/su_max 0.000
_refine_ls_shift/su_mean 0.000
_refine_ls_structure_factor_coef Fsqd
_refine_ls_weighting_details 'calc w=1/[\s^2^(Fo^2^)+(0.0641P)^2^+0.0033P] where P=(Fo^2^+2Fc^2^)/3'
_refine_ls_weighting_scheme calc
_refine_ls_wR_factor_gt 0.1346
_refine_ls_wR_factor_ref 0.1556
_reflns_number_gt 1889
_reflns_number_total 2881
_reflns_threshold_expression I>2sigma(I)
_cod_data_source_file rz5152sup1.cif
_cod_data_source_block I
_cod_database_code 2240544
_cod_database_fobs_code 2240544

loop_
_space_group_symop_id
_space_group_symop_operation_xyz
1 'x, y, z'
2 '-x+1/2, y+1/2, -z+1/2'
3 '-x, -y, -z'
4 'x-1/2, -y-1/2, z-1/2'

loop_
_atom_site_type_symbol
_atom_site_label
_atom_site_fract_x
_atom_site_fract_y
_atom_site_fract_z
_atom_site_U_iso_or_equiv
_atom_site_adp_type
_atom_site_calc_flag
_atom_site_occupancy
C C1 0.7024(3) -0.04442(11) 0.9256(3) 0.0415(6) Uani d 1
N N1 0.7229(2) 0.02301(9) 1.1896(2) 0.0420(5) Uani d 1
O O1 0.8821(2) 0.08925(8) 1.0865(2) 0.0512(5) Uani d 1
C C2 0.6258(3) -0.06452(11) 1.0557(3) 0.0413(6) Uani d 1
O O2 0.6850(2) -0.07762(9) 0.8038(2) 0.0583(6) Uani d 1
H H2 0.7380 -0.0633 0.7362 0.088 Uiso calc 1
C C3 0.5393(3) -0.11726(12) 1.0516(4) 0.0523(7) Uani d 1
H H3 0.5284 -0.1402 0.9609 0.063 Uiso calc 1
O O3 0.8460(2) -0.00808(8) 0.6787(2) 0.0546(5) Uani d 1
C C4 0.4692(3) -0.13626(13) 1.1794(4) 0.0587(8) Uani d 1
H H4 0.4108 -0.1723 1.1772 0.070 Uiso calc 1
O O4 1.2629(3) 0.28691(9) 0.7891(2) 0.0675(6) Uani d 1
C C5 0.4853(3) -0.10230(14) 1.3095(4) 0.0620(8) Uani d 1
H H5 0.4376 -0.1152 1.3973 0.074 Uiso calc 1
O O5 1.3629(3) 0.29415(9) 0.5092(3) 0.0723(7) Uani d 1
H H5A 1.3606 0.3205 0.5759 0.109 Uiso calc 1
C C6 0.5689(3) -0.05015(13) 1.3150(3) 0.0540(7) Uani d 1
H H6 0.5789 -0.0277 1.4064 0.065 Uiso calc 1
C C7 0.6394(3) -0.02989(11) 1.1873(3) 0.0421(6) Uani d 1
C C8 0.8029(3) 0.04333(11) 1.0694(3) 0.0394(6) Uani d 1
C C9 0.7893(3) 0.00803(10) 0.9302(3) 0.0370(5) Uani d 1
C C10 0.7290(4) 0.06001(14) 1.3261(3) 0.0635(8) Uani d 1
H H10A 0.6203 0.0733 1.3420 0.095 Uiso calc 1
H H10B 0.7974 0.0944 1.3128 0.095 Uiso calc 1
H H10C 0.7732 0.0372 1.4148 0.095 Uiso calc 1
C C11 0.8604(3) 0.02611(11) 0.7932(3) 0.0418(6) Uani d 1
C C12 0.9447(3) 0.08179(11) 0.7778(3) 0.0447(6) Uani d 1
H H12 0.9507 0.1094 0.8594 0.054 Uiso calc 1
C C13 1.0134(3) 0.09468(11) 0.6516(3) 0.0429(6) Uani d 1
H H13 1.0054 0.0654 0.5741 0.051 Uiso calc 1
C C14 1.0990(3) 0.14816(11) 0.6180(3) 0.0420(6) Uani d 1
C C15 1.1320(3) 0.19255(11) 0.7263(3) 0.0447(6) Uani d 1
H H15 1.0944 0.1890 0.8244 0.054 Uiso calc 1
C C16 1.2192(3) 0.24159(12) 0.6913(3) 0.0480(7) Uani d 1
C C17 1.2722(3) 0.24754(12) 0.5466(4) 0.0536(7) Uani d 1
C C18 1.2366(4) 0.20473(12) 0.4387(4) 0.0584(8) Uani d 1
H H18 1.2714 0.2090 0.3396 0.070 Uiso calc 1
C C19 1.1502(3) 0.15542(12) 0.4737(3) 0.0524(7) Uani d 1
H H19 1.1256 0.1261 0.3981 0.063 Uiso calc 1
C C20 1.2328(4) 0.28030(14) 0.9429(4) 0.0699(9) Uani d 1
H H20A 1.1166 0.2782 0.9499 0.105 Uiso calc 1
H H20B 1.2773 0.3141 1.0019 0.105 Uiso calc 1
H H20C 1.2834 0.2439 0.9839 0.105 Uiso calc 1

loop_
_atom_site_aniso_label
_atom_site_aniso_U_11
_atom_site_aniso_U_22
_atom_site_aniso_U_33
_atom_site_aniso_U_12
_atom_site_aniso_U_13
_atom_site_aniso_U_23
C1 0.0403(13) 0.0349(13) 0.0493(15) 0.0023(10) 0.0045(11) -0.0069(11)
N1 0.0485(11) 0.0400(12) 0.0372(12) 0.0021(9) 0.0034(10) 0.0010(8)
O1 0.0626(11) 0.0393(11) 0.0518(11) -0.0104(9) 0.0065(9) -0.0053(8)
C2 0.0355(12) 0.0364(14) 0.0522(16) 0.0059(10) 0.0046(11) 0.0078(11)
O2 0.0723(13) 0.0472(12) 0.0584(13) -0.0144(10) 0.0210(10) -0.0155(9)
C3 0.0465(15) 0.0426(16) 0.0679(19) -0.0003(12) 0.0057(14) 0.0037(13)
O3 0.0706(12) 0.0439(11) 0.0515(11) -0.0091(9) 0.0171(10) -0.0107(8)
C4 0.0519(16) 0.0476(17) 0.077(2) -0.0073(13) 0.0092(15) 0.0175(15)
O4 0.0914(15) 0.0506(13) 0.0635(14) -0.0232(11) 0.0223(12) -0.0085(10)
C5 0.0574(18) 0.066(2) 0.064(2) -0.0045(15) 0.0134(16) 0.0199(15)
O5 0.0931(16) 0.0444(13) 0.0869(18) -0.0117(11) 0.0471(14) 0.0035(10)
C6 0.0532(15) 0.0613(19) 0.0482(16) 0.0000(13) 0.0084(13) 0.0105(13)
C7 0.0345(12) 0.0436(15) 0.0476(15) 0.0056(10) 0.0016(11) 0.0069(11)
C8 0.0368(12) 0.0336(13) 0.0475(15) 0.0028(10) 0.0024(11) 0.0029(10)
C9 0.0355(12) 0.0315(13) 0.0443(14) 0.0040(10) 0.0051(11) 0.0013(10)
C10 0.086(2) 0.064(2) 0.0411(16) -0.0142(17) 0.0089(16) -0.0072(13)
C11 0.0407(13) 0.0374(14) 0.0479(15) 0.0050(11) 0.0068(12) -0.0028(11)
C12 0.0455(14) 0.0382(14) 0.0519(16) -0.0020(11) 0.0126(12) -0.0035(11)
C13 0.0425(13) 0.0378(14) 0.0486(15) 0.0030(11) 0.0056(12) -0.0025(11)
C14 0.0386(12) 0.0382(14) 0.0506(16) 0.0026(10) 0.0108(12) 0.0028(11)
C15 0.0451(14) 0.0435(15) 0.0470(15) -0.0019(11) 0.0120(12) -0.0001(11)
C16 0.0495(15) 0.0400(15) 0.0564(17) 0.0009(11) 0.0141(13) -0.0009(12)
C17 0.0584(17) 0.0380(15) 0.068(2) 0.0030(12) 0.0270(15) 0.0101(13)
C18 0.077(2) 0.0479(17) 0.0552(18) 0.0014(14) 0.0308(16) 0.0037(13)
C19 0.0632(17) 0.0456(17) 0.0508(17) 0.0012(13) 0.0185(14) -0.0033(12)
C20 0.089(2) 0.063(2) 0.059(2) -0.0198(18) 0.0139(18) -0.0138(15)

loop_
_atom_type_symbol
_atom_type_description
_atom_type_scat_dispersion_real
_atom_type_scat_dispersion_imag
_atom_type_scat_source
C C 0.0181 0.0091 'International Tables Vol C Tables 4.2.6.8 and 6.1.1.4'
H H 0.0000 0.0000 'International Tables Vol C Tables 4.2.6.8 and 6.1.1.4'
N N 0.0311 0.0180 'International Tables Vol C Tables 4.2.6.8 and 6.1.1.4'
O O 0.0492 0.0322 'International Tables Vol C Tables 4.2.6.8 and 6.1.1.4'

loop_
_geom_angle_atom_site_label_1
_geom_angle_atom_site_label_2
_geom_angle_atom_site_label_3
_geom_angle
O2 C1 C2 116.6(2)
O2 C1 C9 122.2(2)
C9 C1 C2 121.2(2)
C7 N1 C10 119.1(2)
C8 N1 C7 123.7(2)
C8 N1 C10 117.2(2)
C3 C2 C1 121.3(3)
C7 C2 C1 118.4(2)
C7 C2 C3 120.3(2)
C1 O2 H2 109.5
C2 C3 H3 119.9
C4 C3 C2 120.2(3)
C4 C3 H3 119.9
C3 C4 H4 120.4
C5 C4 C3 119.1(3)
C5 C4 H4 120.4
C16 O4 C20 117.7(2)
C4 C5 H5 119.3
C6 C5 C4 121.4(3)
C6 C5 H5 119.3
C17 O5 H5A 109.5
C5 C6 H6 119.7
C5 C6 C7 120.5(3)
C7 C6 H6 119.7
N1 C7 C2 120.0(2)
N1 C7 C6 121.5(3)
C2 C7 C6 118.5(3)
N1 C8 C9 117.1(2)
O1 C8 N1 118.6(2)
O1 C8 C9 124.3(2)
C1 C9 C8 119.5(2)
C1 C9 C11 118.0(2)
C11 C9 C8 122.5(2)
N1 C10 H10A 109.5
N1 C10 H10B 109.5
N1 C10 H10C 109.5
H10A C10 H10B 109.5
H10A C10 H10C 109.5
H10B C10 H10C 109.5
O3 C11 C9 118.2(2)
O3 C11 C12 117.7(2)
C9 C11 C12 124.1(2)
C11 C12 H12 119.4
C13 C12 C11 121.2(2)
C13 C12 H12 119.4
C12 C13 H13 116.1
C12 C13 C14 127.8(2)
C14 C13 H13 116.1
C15 C14 C13 122.1(2)
C19 C14 C13 119.1(2)
C19 C14 C15 118.8(2)
C14 C15 H15 119.9
C16 C15 C14 120.2(3)
C16 C15 H15 119.9
O4 C16 C15 125.4(3)
O4 C16 C17 114.5(2)
C15 C16 C17 120.1(3)
O5 C17 C16 122.0(3)
O5 C17 C18 118.1(3)
C18 C17 C16 119.9(3)
C17 C18 H18 120.0
C17 C18 C19 120.1(3)
C19 C18 H18 120.0
C14 C19 H19 119.6
C18 C19 C14 120.9(3)
C18 C19 H19 119.6
O4 C20 H20A 109.5
O4 C20 H20B 109.5
O4 C20 H20C 109.5
H20A C20 H20B 109.5
H20A C20 H20C 109.5
H20B C20 H20C 109.5

loop_
_geom_bond_atom_site_label_1
_geom_bond_atom_site_label_2
_geom_bond_distance
C1 C2 1.439(4)
C1 O2 1.307(3)
C1 C9 1.392(3)
N1 C7 1.387(3)
N1 C8 1.384(3)
N1 C10 1.462(3)
O1 C8 1.235(3)
C2 C3 1.396(4)
C2 C7 1.395(4)
O2 H2 0.8400
C3 H3 0.9500
C3 C4 1.386(4)
O3 C11 1.269(3)
C4 H4 0.9500
C4 C5 1.377(4)
O4 C16 1.367(3)
O4 C20 1.409(4)
C5 H5 0.9500
C5 C6 1.372(4)
O5 H5A 0.8400
O5 C17 1.359(3)
C6 H6 0.9500
C6 C7 1.396(4)
C8 C9 1.459(3)
C9 C11 1.454(3)
C10 H10A 0.9800
C10 H10B 0.9800
C10 H10C 0.9800
C11 C12 1.458(3)
C12 H12 0.9500
C12 C13 1.331(4)
C13 H13 0.9500
C13 C14 1.452(3)
C14 C15 1.396(4)
C14 C19 1.389(4)
C15 H15 0.9500
C15 C16 1.380(4)
C16 C17 1.395(4)
C17 C18 1.371(4)
C18 H18 0.9500
C18 C19 1.381(4)
C19 H19 0.9500
C20 H20A 0.9800
C20 H20B 0.9800
C20 H20C 0.9800

loop_
_geom_hbond_atom_site_label_D
_geom_hbond_atom_site_label_H
_geom_hbond_atom_site_label_A
_geom_hbond_site_symmetry_D
_geom_hbond_site_symmetry_H
_geom_hbond_site_symmetry_A
_geom_hbond_distance_DH
_geom_hbond_distance_HA
_geom_hbond_distance_DA
_geom_hbond_angle_DHA
_geom_hbond_publ_flag
O2 H2 O3 1_555 1_555 1_555 0.84 1.65 2.407(3) 148 y
O5 H5A O1 1_555 1_555 4_665 0.84 2.05 2.730(3) 137 y
C12 H12 O1 1_555 1_555 1_555 0.98 2.18 2.822(3) 124 y
C10 H10C O3 1_555 1_555 1_556 0.98 2.56 3.523(3) 167 y

loop_
_geom_torsion_atom_site_label_1
_geom_torsion_atom_site_label_2
_geom_torsion_atom_site_label_3
_geom_torsion_atom_site_label_4
_geom_torsion
C1 C2 C3 C4 178.7(2)
C1 C2 C7 N1 1.1(3)
C1 C2 C7 C6 -178.3(2)
C1 C9 C11 O3 -3.2(3)
C1 C9 C11 C12 175.5(2)
N1 C8 C9 C1 -1.9(3)
N1 C8 C9 C11 176.7(2)
O1 C8 C9 C1 177.2(2)
O1 C8 C9 C11 -4.2(4)
C2 C1 C9 C8 -0.1(3)
C2 C1 C9 C11 -178.7(2)
C2 C3 C4 C5 0.4(4)
O2 C1 C2 C3 0.8(4)
O2 C1 C2 C7 -179.0(2)
O2 C1 C9 C8 179.5(2)
O2 C1 C9 C11 0.8(4)
C3 C2 C7 N1 -178.8(2)
C3 C2 C7 C6 1.9(4)
C3 C4 C5 C6 0.1(5)
O3 C11 C12 C13 -4.3(4)
C4 C5 C6 C7 0.4(4)
O4 C16 C17 O5 1.5(4)
O4 C16 C17 C18 179.7(3)
C5 C6 C7 N1 179.3(2)
C5 C6 C7 C2 -1.4(4)
O5 C17 C18 C19 177.4(3)
C7 N1 C8 O1 -175.6(2)
C7 N1 C8 C9 3.6(3)
C7 C2 C3 C4 -1.4(4)
C8 N1 C7 C2 -3.3(4)
C8 N1 C7 C6 176.0(2)
C8 C9 C11 O3 178.2(2)
C8 C9 C11 C12 -3.1(4)
C9 C1 C2 C3 -179.7(2)
C9 C1 C2 C7 0.5(3)
C9 C11 C12 C13 177.0(2)
C10 N1 C7 C2 177.0(2)
C10 N1 C7 C6 -3.7(4)
C10 N1 C8 O1 4.2(3)
C10 N1 C8 C9 -176.6(2)
C11 C12 C13 C14 179.0(2)
C12 C13 C14 C15 5.8(4)
C12 C13 C14 C19 -174.4(3)
C13 C14 C15 C16 177.5(2)
C13 C14 C19 C18 -177.9(3)
C14 C15 C16 O4 -178.0(2)
C14 C15 C16 C17 1.2(4)
C15 C14 C19 C18 2.0(4)
C15 C16 C17 O5 -177.8(3)
C15 C16 C17 C18 0.4(4)
C16 C17 C18 C19 -0.9(5)
C17 C18 C19 C14 -0.4(5)
C19 C14 C15 C16 -2.4(4)
C20 O4 C16 C15 7.6(4)
C20 O4 C16 C17 -171.6(3)
